data_7701991
loop_
_publ_author_name
'Santiago, Tom\'as G'
'Urbaneja, Carmen'
'\'Alvarez, Eleuterio'
'\'Avila, Elena'
'Palma, Pilar'
'C\'ampora, Juan'

_publ_section_title
;
 Neutral, cationic and anionic organonickel and -palladium complexes
 supported by iminophosphine/phosphinoenaminato ligands.
;
_journal_issue 2
_journal_name_full 'Dalton transactions (Cambridge, England : 2003)'
_journal_page_first 322
_journal_page_last 335
_journal_paper_doi 10.1039/c9dt04062e
_journal_volume 49
_journal_year 2020
_chemical_formula_moiety 'C84 H126 N2 Na2 Ni2 O8 P2'
_chemical_formula_sum 'C84 H126 N2 Na2 Ni2 O8 P2'
_chemical_formula_weight 1517.20
_space_group_crystal_system triclinic
_space_group_IT_number 2
_space_group_name_Hall '-P 1'
_space_group_name_H-M_alt 'P -1'
_atom_sites_solution_hydrogens mixed
_audit_creation_method SHELXL-2018/3
_audit_update_record
;
2019-11-19 deposited with the CCDC.	2019-11-19 downloaded from the CCDC.
;
_cell_angle_alpha 82.74(3)
_cell_angle_beta 75.53(2)
_cell_angle_gamma 64.70(3)
_cell_formula_units_Z 1
_cell_length_a 11.604(6)
_cell_length_b 12.092(7)
_cell_length_c 18.006(10)
_cell_measurement_reflns_used 5862
_cell_measurement_temperature 253(2)
_cell_measurement_theta_max 26.35
_cell_measurement_theta_min 2.34
_cell_volume 2211(2)
_computing_cell_refinement 'Bruker SAINT'
_computing_data_collection 'Bruker APEX2'
_computing_data_reduction 'Bruker SAINT'
_computing_molecular_graphics 'Bruker SHELXTL'
_computing_publication_material 'Bruker SHELXTL'
_computing_structure_refinement 'SHELXL-2018/3 (Sheldrick, 2018)'
_computing_structure_solution 'SHELXS-97 (Sheldrick, 2008)'
_diffrn_ambient_temperature 253(2)
_diffrn_detector_area_resol_mean 8.2
_diffrn_measured_fraction_theta_full 0.990
_diffrn_measured_fraction_theta_max 0.984
_diffrn_measurement_device_type
;
 Bruker-Nonius X8kappa APEX II CCD area detector
;
_diffrn_measurement_method 'phi and omega scans with narrow frames'
_diffrn_radiation_monochromator graphite
_diffrn_radiation_type MoK\a
_diffrn_radiation_wavelength 0.71073
_diffrn_reflns_av_R_equivalents 0.0396
_diffrn_reflns_av_unetI/netI 0.0693
_diffrn_reflns_Laue_measured_fraction_full 0.990
_diffrn_reflns_Laue_measured_fraction_max 0.984
_diffrn_reflns_limit_h_max 16
_diffrn_reflns_limit_h_min -16
_diffrn_reflns_limit_k_max 17
_diffrn_reflns_limit_k_min -17
_diffrn_reflns_limit_l_max 25
_diffrn_reflns_limit_l_min -25
_diffrn_reflns_number 31181
_diffrn_reflns_point_group_measured_fraction_full 0.990
_diffrn_reflns_point_group_measured_fraction_max 0.984
_diffrn_reflns_theta_full 25.242
_diffrn_reflns_theta_max 30.492
_diffrn_reflns_theta_min 1.863
_exptl_absorpt_coefficient_mu 0.522
_exptl_absorpt_correction_T_max 0.7461
_exptl_absorpt_correction_T_min 0.7002
_exptl_absorpt_correction_type multi-scan
_exptl_absorpt_process_details
;
program SADABS, Bruker (2001).
;
_exptl_crystal_colour orange
_exptl_crystal_density_diffrn 1.139
_exptl_crystal_description block
_exptl_crystal_F_000 816
_exptl_crystal_size_max 0.200
_exptl_crystal_size_mid 0.150
_exptl_crystal_size_min 0.100
_refine_diff_density_max 0.528
_refine_diff_density_min -0.417
_refine_diff_density_rms 0.061
_refine_ls_extinction_method none
_refine_ls_goodness_of_fit_ref 0.979
_refine_ls_hydrogen_treatment mixed
_refine_ls_matrix_type full
_refine_ls_number_parameters 559
_refine_ls_number_reflns 13268
_refine_ls_number_restraints 485
_refine_ls_restrained_S_all 1.022
_refine_ls_R_factor_all 0.1043
_refine_ls_R_factor_gt 0.0512
_refine_ls_shift/su_max 0.003
_refine_ls_shift/su_mean 0.000
_refine_ls_structure_factor_coef Fsqd
_refine_ls_weighting_details 'w=1/[\s^2^(Fo^2^)+(0.0805P)^2^] where P=(Fo^2^+2Fc^2^)/3'
_refine_ls_weighting_scheme calc
_refine_ls_wR_factor_gt 0.1307
_refine_ls_wR_factor_ref 0.1564
_reflns_Friedel_coverage 0.000
_reflns_number_gt 7487
_reflns_number_total 13268
_reflns_threshold_expression 'I > 2\s(I)'
_cod_data_source_file c9dt04062e2.cif
_cod_data_source_block 16
_cod_depositor_comments 'Adding full bibliography for 7701989--7701993.cif.'
_cod_database_code 7701991
_shelx_shelxl_version_number 2018/3
_shelx_space_group_comment
; 
The symmetry employed for this shelxl refinement is uniquely defined 
by the following loop, which should always be used as a source of 
symmetry information in preference to the above space-group names. 
They are only intended as comments. 
;
_shelx_estimated_absorpt_t_min 0.903
_shelx_estimated_absorpt_t_max 0.950

loop_
_space_group_symop_operation_xyz
'x, y, z'
'-x, -y, -z'

loop_
_atom_site_label
_atom_site_type_symbol
_atom_site_fract_x
_atom_site_fract_y
_atom_site_fract_z
_atom_site_U_iso_or_equiv
_atom_site_adp_type
_atom_site_occupancy
_atom_site_site_symmetry_order
_atom_site_calc_flag
_atom_site_refinement_flags_posn
_atom_site_refinement_flags_adp
_atom_site_refinement_flags_occupancy
_atom_site_disorder_assembly
_atom_site_disorder_group
Ni1 Ni 0.23535(2) 0.11815(3) 0.79360(2) 0.03433(10) Uani 1 1 d . . . . .
P1 P 0.42116(5) -0.00494(6) 0.81705(3) 0.03523(14) Uani 1 1 d . . . . .
Na1 Na -0.04996(11) 0.41263(11) 0.80625(7) 0.0718(4) Uani 1 1 d D . . . .
O1 O 0.08589(17) 0.23545(18) 0.76041(11) 0.0567(5) Uani 1 1 d D . . . .
H1O H 0.070(3) 0.192(2) 0.7351(15) 0.068 Uiso 1 1 d D U . . .
O2 O 0.13921(19) 0.5082(2) 1.07457(13) 0.0714(6) Uani 1 1 d . . . . .
N1 N 0.25024(15) -0.01857(18) 0.73637(9) 0.0343(4) Uani 1 1 d . . . . .
C1 C 0.4635(2) -0.1292(2) 0.75863(13) 0.0414(6) Uani 1 1 d . . . . .
H1 H 0.545205 -0.194548 0.750651 0.050 Uiso 1 1 calc R U . . .
C2 C 0.36496(19) -0.1205(2) 0.72608(11) 0.0356(5) Uani 1 1 d . . . . .
C3 C 0.3855(2) -0.2274(2) 0.68192(14) 0.0459(6) Uani 1 1 d . . . . .
C4 C 0.3084(3) -0.2921(3) 0.7060(2) 0.0735(9) Uani 1 1 d . . . . .
H4 H 0.238764 -0.265778 0.748089 0.088 Uiso 1 1 calc R U . . .
C5 C 0.3336(5) -0.3946(4) 0.6683(3) 0.1090(15) Uani 1 1 d . . . . .
H5 H 0.281875 -0.437818 0.685901 0.131 Uiso 1 1 calc R U . . .
C6 C 0.4339(6) -0.4340(4) 0.6054(3) 0.1144(16) Uani 1 1 d . . . . .
H6 H 0.449534 -0.503112 0.580035 0.137 Uiso 1 1 calc R U . . .
C7 C 0.5122(4) -0.3706(4) 0.5795(2) 0.1014(14) Uani 1 1 d . . . . .
H7 H 0.580129 -0.396777 0.536482 0.122 Uiso 1 1 calc R U . . .
C8 C 0.4891(3) -0.2675(3) 0.61802(16) 0.0685(8) Uani 1 1 d . . . . .
H8 H 0.542404 -0.225674 0.601271 0.082 Uiso 1 1 calc R U . . .
C9 C 0.4310(2) -0.0694(2) 0.91563(13) 0.0439(6) Uani 1 1 d . . . . .
H9 H 0.409069 -0.002318 0.949275 0.053 Uiso 1 1 calc R U . . .
C10 C 0.3300(3) -0.1222(3) 0.94330(16) 0.0629(8) Uani 1 1 d . . . . .
H10A H 0.350294 -0.188850 0.911415 0.094 Uiso 1 1 calc R U . . .
H10B H 0.245054 -0.059927 0.940624 0.094 Uiso 1 1 calc R U . . .
H10C H 0.330726 -0.151335 0.995391 0.094 Uiso 1 1 calc R U . . .
C11 C 0.5681(3) -0.1667(3) 0.92087(16) 0.0665(9) Uani 1 1 d . . . . .
H11A H 0.566233 -0.200861 0.972037 0.100 Uiso 1 1 calc R U . . .
H11B H 0.629103 -0.129508 0.908476 0.100 Uiso 1 1 calc R U . . .
H11C H 0.594306 -0.230378 0.885346 0.100 Uiso 1 1 calc R U . . .
C12 C 0.5555(2) 0.0464(3) 0.78811(14) 0.0486(6) Uani 1 1 d . . . . .
H12 H 0.637774 -0.027042 0.782170 0.058 Uiso 1 1 calc R U . . .
C13 C 0.5503(3) 0.1105(3) 0.70984(16) 0.0692(9) Uani 1 1 d . . . . .
H13A H 0.473049 0.185626 0.714208 0.104 Uiso 1 1 calc R U . . .
H13B H 0.548482 0.058464 0.674464 0.104 Uiso 1 1 calc R U . . .
H13C H 0.626066 0.127877 0.691479 0.104 Uiso 1 1 calc R U . . .
C14 C 0.5572(3) 0.1263(3) 0.84690(17) 0.0605(7) Uani 1 1 d . . . . .
H14A H 0.625919 0.153321 0.826818 0.091 Uiso 1 1 calc R U . . .
H14B H 0.572002 0.079646 0.893509 0.091 Uiso 1 1 calc R U . . .
H14C H 0.474862 0.196063 0.857253 0.091 Uiso 1 1 calc R U . . .
C15 C 0.15130(19) -0.0045(2) 0.69763(12) 0.0373(5) Uani 1 1 d . . . . .
C16 C 0.1636(2) 0.0281(2) 0.61936(12) 0.0425(6) Uani 1 1 d . . . . .
C17 C 0.0597(2) 0.0498(3) 0.58527(14) 0.0585(8) Uani 1 1 d . . . . .
H17 H 0.066953 0.071100 0.533382 0.070 Uiso 1 1 calc R U . . .
C18 C -0.0532(2) 0.0403(3) 0.62667(17) 0.0667(9) Uani 1 1 d . . . . .
H18 H -0.121419 0.055783 0.603008 0.080 Uiso 1 1 calc R U . . .
C19 C -0.0639(2) 0.0080(3) 0.70309(16) 0.0615(8) Uani 1 1 d . . . . .
H19 H -0.139857 0.001044 0.730639 0.074 Uiso 1 1 calc R U . . .
C20 C 0.0356(2) -0.0149(3) 0.74065(14) 0.0483(6) Uani 1 1 d . . . . .
C21 C 0.2830(2) 0.0472(3) 0.57317(13) 0.0512(7) Uani 1 1 d . . . . .
H21 H 0.353405 0.004664 0.600873 0.061 Uiso 1 1 calc R U . . .
C22 C 0.2560(3) 0.1832(3) 0.56840(19) 0.0788(10) Uani 1 1 d . . . . .
H22A H 0.186405 0.227795 0.542103 0.118 Uiso 1 1 calc R U . . .
H22B H 0.333356 0.193245 0.540868 0.118 Uiso 1 1 calc R U . . .
H22C H 0.231337 0.213856 0.619251 0.118 Uiso 1 1 calc R U . . .
C23 C 0.3310(3) -0.0071(3) 0.49328(15) 0.0764(10) Uani 1 1 d . . . . .
H23A H 0.345961 -0.091917 0.497794 0.115 Uiso 1 1 calc R U . . .
H23B H 0.411036 0.000097 0.468424 0.115 Uiso 1 1 calc R U . . .
H23C H 0.266306 0.036254 0.463453 0.115 Uiso 1 1 calc R U . . .
C24 C 0.0200(3) -0.0480(3) 0.82525(15) 0.0672(9) Uani 1 1 d . . . . .
H24 H 0.107673 -0.088819 0.835877 0.081 Uiso 1 1 calc R U . . .
C25 C -0.0558(3) 0.0647(4) 0.87593(17) 0.0967(13) Uani 1 1 d . . . . .
H25A H -0.009187 0.116183 0.865767 0.145 Uiso 1 1 calc R U . . .
H25B H -0.064730 0.039089 0.928946 0.145 Uiso 1 1 calc R U . . .
H25C H -0.140776 0.109529 0.864774 0.145 Uiso 1 1 calc R U . . .
C26 C -0.0452(4) -0.1379(4) 0.8484(2) 0.1063(15) Uani 1 1 d . . . . .
H26A H -0.130806 -0.101315 0.837476 0.159 Uiso 1 1 calc R U . . .
H26B H -0.052014 -0.157109 0.902239 0.159 Uiso 1 1 calc R U . . .
H26C H 0.006626 -0.211510 0.819826 0.159 Uiso 1 1 calc R U . . .
C27 C 0.21972(19) 0.2407(2) 0.85628(12) 0.0365(5) Uani 1 1 d . . . . .
C28 C 0.2267(2) 0.3513(2) 0.82691(14) 0.0494(6) Uani 1 1 d . . . . .
H28 H 0.243494 0.363621 0.773973 0.059 Uiso 1 1 calc R U . . .
C29 C 0.2097(2) 0.4433(2) 0.87297(15) 0.0514(6) Uani 1 1 d . . . . .
H29 H 0.216840 0.514314 0.850340 0.062 Uiso 1 1 calc R U . . .
C30 C 0.1821(2) 0.4307(2) 0.95267(14) 0.0443(6) Uani 1 1 d . . . . .
C31 C 0.1697(2) 0.3229(2) 0.98362(13) 0.0413(5) Uani 1 1 d . . . . .
H31 H 0.148277 0.312784 1.036606 0.050 Uiso 1 1 calc R U . . .
C32 C 0.1885(2) 0.2316(2) 0.93735(12) 0.0392(5) Uani 1 1 d . . . . .
H32 H 0.180383 0.161160 0.960269 0.047 Uiso 1 1 calc R U . . .
C33 C 0.1658(2) 0.5235(3) 1.00552(19) 0.0577(7) Uani 1 1 d . . . . .
C34 C 0.1834(4) 0.6382(3) 0.9736(2) 0.0901(11) Uani 1 1 d . . . . .
H34A H 0.165620 0.690014 1.014984 0.135 Uiso 1 1 calc R U . . .
H34B H 0.124144 0.680900 0.940315 0.135 Uiso 1 1 calc R U . . .
H34C H 0.271541 0.616745 0.945100 0.135 Uiso 1 1 calc R U . . .
O3A O -0.0326(10) 0.5641(5) 0.7157(4) 0.1109(16) Uani 0.682(7) 1 d D U P A 1
C35A C 0.0396(9) 0.5413(7) 0.6386(5) 0.139(2) Uani 0.682(7) 1 d D U P A 1
H35A H 0.041346 0.468105 0.620717 0.166 Uiso 0.682(7) 1 calc R U P A 1
H35B H 0.128743 0.530170 0.634813 0.166 Uiso 0.682(7) 1 calc R U P A 1
C36A C -0.0273(9) 0.6488(7) 0.5929(3) 0.158(2) Uani 0.682(7) 1 d D U P A 1
H36A H 0.029992 0.688986 0.569198 0.190 Uiso 0.682(7) 1 calc R U P A 1
H36B H -0.054225 0.625102 0.552842 0.190 Uiso 0.682(7) 1 calc R U P A 1
C37A C -0.1413(8) 0.7305(7) 0.6466(4) 0.140(2) Uani 0.682(7) 1 d D U P A 1
H37A H -0.134145 0.807016 0.648820 0.169 Uiso 0.682(7) 1 calc R U P A 1
H37B H -0.220083 0.748497 0.628927 0.169 Uiso 0.682(7) 1 calc R U P A 1
C38A C -0.1489(7) 0.6763(6) 0.7180(3) 0.125(2) Uani 0.682(7) 1 d D U P A 1
H38A H -0.225901 0.658850 0.732167 0.150 Uiso 0.682(7) 1 calc R U P A 1
H38B H -0.154992 0.730368 0.755601 0.150 Uiso 0.682(7) 1 calc R U P A 1
O3B O -0.019(2) 0.5562(11) 0.7113(10) 0.117(3) Uani 0.318(7) 1 d D U P A 2
C35B C 0.065(2) 0.5052(9) 0.6388(10) 0.130(3) Uani 0.318(7) 1 d D U P A 2
H35C H 0.036594 0.450863 0.620623 0.157 Uiso 0.318(7) 1 calc R U P A 2
H35D H 0.154060 0.458679 0.644928 0.157 Uiso 0.318(7) 1 calc R U P A 2
C36B C 0.0582(18) 0.6080(12) 0.5832(6) 0.143(3) Uani 0.318(7) 1 d D U P A 2
H36C H 0.028611 0.599862 0.539171 0.172 Uiso 0.318(7) 1 calc R U P A 2
H36D H 0.143092 0.610725 0.565589 0.172 Uiso 0.318(7) 1 calc R U P A 2
C37B C -0.0369(19) 0.7194(12) 0.6261(10) 0.133(3) Uani 0.318(7) 1 d D U P A 2
H37C H 0.000842 0.778497 0.620997 0.160 Uiso 0.318(7) 1 calc R U P A 2
H37D H -0.114868 0.756358 0.605240 0.160 Uiso 0.318(7) 1 calc R U P A 2
C38B C -0.0687(18) 0.6882(11) 0.7022(7) 0.127(3) Uani 0.318(7) 1 d D U P A 2
H38C H -0.162763 0.724569 0.720417 0.152 Uiso 0.318(7) 1 calc R U P A 2
H38D H -0.030896 0.719319 0.732352 0.152 Uiso 0.318(7) 1 calc R U P A 2
O4A O -0.2555(6) 0.4381(17) 0.7863(7) 0.162(2) Uani 0.541(8) 1 d D U P A 1
C39A C -0.3815(10) 0.5117(11) 0.8344(7) 0.169(3) Uani 0.541(8) 1 d D U P A 1
H39A H -0.442274 0.555704 0.801402 0.202 Uiso 0.541(8) 1 calc R U P A 1
H39B H -0.371034 0.571981 0.859629 0.202 Uiso 0.541(8) 1 calc R U P A 1
C40A C -0.4405(12) 0.4429(13) 0.8938(8) 0.194(4) Uani 0.541(8) 1 d D U P A 1
H40A H -0.527838 0.462924 0.889047 0.291 Uiso 0.541(8) 1 calc R U P A 1
H40B H -0.442679 0.464601 0.943792 0.291 Uiso 0.541(8) 1 calc R U P A 1
H40C H -0.389175 0.356674 0.887120 0.291 Uiso 0.541(8) 1 calc R U P A 1
C41A C -0.3314(11) 0.4158(14) 0.7410(7) 0.185(3) Uani 0.541(8) 1 d D U P A 1
H41A H -0.396777 0.491142 0.724980 0.222 Uiso 0.541(8) 1 calc R U P A 1
H41B H -0.372264 0.362534 0.767744 0.222 Uiso 0.541(8) 1 calc R U P A 1
C42A C -0.2230(17) 0.3550(18) 0.6766(9) 0.214(5) Uani 0.541(8) 1 d D U P A 1
H42A H -0.161547 0.280382 0.694785 0.321 Uiso 0.541(8) 1 calc R U P A 1
H42B H -0.180356 0.408032 0.654819 0.321 Uiso 0.541(8) 1 calc R U P A 1
H42C H -0.256449 0.336800 0.638235 0.321 Uiso 0.541(8) 1 calc R U P A 1
O4B O -0.2527(7) 0.449(2) 0.7806(9) 0.160(2) Uani 0.459(8) 1 d D U P A 2
C39B C -0.3622(13) 0.4729(19) 0.8463(8) 0.175(3) Uani 0.459(8) 1 d D U P A 2
H39C H -0.391035 0.553269 0.866607 0.210 Uiso 0.459(8) 1 calc R U P A 2
H39D H -0.340533 0.411452 0.886738 0.210 Uiso 0.459(8) 1 calc R U P A 2
C40B C -0.4611(12) 0.4659(15) 0.8113(10) 0.188(4) Uani 0.459(8) 1 d D U P A 2
H40D H -0.418539 0.407866 0.770834 0.283 Uiso 0.459(8) 1 calc R U P A 2
H40E H -0.509604 0.544969 0.790765 0.283 Uiso 0.459(8) 1 calc R U P A 2
H40F H -0.519586 0.440479 0.849607 0.283 Uiso 0.459(8) 1 calc R U P A 2
C41B C -0.2567(15) 0.3666(14) 0.7307(8) 0.166(3) Uani 0.459(8) 1 d D U P A 2
H41C H -0.346218 0.384572 0.729728 0.199 Uiso 0.459(8) 1 calc R U P A 2
H41D H -0.214954 0.282238 0.747643 0.199 Uiso 0.459(8) 1 calc R U P A 2
C42B C -0.1846(18) 0.3884(17) 0.6539(8) 0.170(4) Uani 0.459(8) 1 d D U P A 2
H42D H -0.198486 0.472857 0.648231 0.254 Uiso 0.459(8) 1 calc R U P A 2
H42E H -0.215663 0.368466 0.614970 0.254 Uiso 0.459(8) 1 calc R U P A 2
H42F H -0.093033 0.337832 0.648760 0.254 Uiso 0.459(8) 1 calc R U P A 2

loop_
_atom_site_aniso_label
_atom_site_aniso_U_11
_atom_site_aniso_U_22
_atom_site_aniso_U_33
_atom_site_aniso_U_23
_atom_site_aniso_U_13
_atom_site_aniso_U_12
Ni1 0.02912(13) 0.04564(19) 0.02614(14) -0.00590(11) -0.00598(10) -0.01211(12)
P1 0.0284(2) 0.0486(4) 0.0286(3) -0.0076(2) -0.0073(2) -0.0134(2)
Na1 0.0715(7) 0.0594(8) 0.0609(7) -0.0120(6) -0.0141(6) -0.0024(6)
O1 0.0500(9) 0.0553(12) 0.0575(11) -0.0161(9) -0.0270(8) -0.0027(8)
O2 0.0649(12) 0.0748(15) 0.0711(14) -0.0351(12) -0.0131(11) -0.0175(11)
N1 0.0280(7) 0.0505(12) 0.0264(8) -0.0062(8) -0.0069(6) -0.0161(8)
C1 0.0314(9) 0.0490(15) 0.0396(12) -0.0144(10) -0.0095(9) -0.0082(10)
C2 0.0359(10) 0.0442(14) 0.0259(10) -0.0062(9) -0.0035(8) -0.0160(9)
C3 0.0506(12) 0.0485(15) 0.0404(13) -0.0066(11) -0.0157(10) -0.0174(11)
C4 0.087(2) 0.068(2) 0.082(2) -0.0123(17) -0.0179(18) -0.0452(19)
C5 0.160(4) 0.095(3) 0.114(4) -0.016(3) -0.037(3) -0.084(3)
C6 0.178(5) 0.083(3) 0.108(4) -0.033(3) -0.050(3) -0.058(3)
C7 0.129(3) 0.088(3) 0.068(2) -0.042(2) -0.010(2) -0.023(3)
C8 0.0817(19) 0.066(2) 0.0488(16) -0.0221(14) -0.0034(14) -0.0226(16)
C9 0.0431(11) 0.0516(15) 0.0339(11) -0.0061(10) -0.0129(9) -0.0128(11)
C10 0.0677(17) 0.067(2) 0.0497(16) 0.0078(14) -0.0084(13) -0.0284(15)
C11 0.0593(15) 0.072(2) 0.0543(16) 0.0013(15) -0.0276(13) -0.0062(14)
C12 0.0319(10) 0.0693(18) 0.0477(14) -0.0100(12) -0.0051(10) -0.0233(11)
C13 0.0597(16) 0.106(3) 0.0505(16) 0.0004(16) 0.0003(13) -0.0498(17)
C14 0.0513(14) 0.077(2) 0.0662(18) -0.0143(15) -0.0135(13) -0.0343(14)
C15 0.0319(9) 0.0524(14) 0.0304(10) -0.0064(10) -0.0075(8) -0.0182(10)
C16 0.0391(10) 0.0571(16) 0.0316(11) -0.0064(10) -0.0092(9) -0.0179(11)
C17 0.0526(14) 0.091(2) 0.0354(13) -0.0041(13) -0.0182(11) -0.0277(14)
C18 0.0445(13) 0.106(3) 0.0575(17) -0.0105(16) -0.0228(12) -0.0302(15)
C19 0.0373(11) 0.097(2) 0.0586(17) -0.0026(16) -0.0120(11) -0.0344(14)
C20 0.0377(11) 0.0726(19) 0.0406(13) -0.0005(12) -0.0093(10) -0.0280(12)
C21 0.0489(12) 0.074(2) 0.0291(11) 0.0003(12) -0.0052(10) -0.0263(13)
C22 0.082(2) 0.089(3) 0.064(2) 0.0070(18) -0.0026(17) -0.0445(19)
C23 0.0652(17) 0.116(3) 0.0353(14) -0.0093(16) -0.0010(13) -0.0292(18)
C24 0.0459(13) 0.118(3) 0.0439(15) 0.0146(16) -0.0078(11) -0.0451(16)
C25 0.083(2) 0.159(4) 0.0399(16) -0.015(2) 0.0094(16) -0.051(2)
C26 0.095(3) 0.158(4) 0.087(3) 0.050(3) -0.022(2) -0.085(3)
C27 0.0302(9) 0.0438(14) 0.0329(11) -0.0036(9) -0.0062(8) -0.0125(9)
C28 0.0545(13) 0.0531(17) 0.0395(13) 0.0032(11) -0.0091(11) -0.0229(12)
C29 0.0558(14) 0.0459(16) 0.0537(15) 0.0031(12) -0.0113(12) -0.0235(12)
C30 0.0356(10) 0.0445(15) 0.0523(14) -0.0101(11) -0.0106(10) -0.0130(10)
C31 0.0384(10) 0.0473(15) 0.0336(11) -0.0077(10) -0.0064(9) -0.0124(10)
C32 0.0395(10) 0.0428(14) 0.0343(11) -0.0034(10) -0.0056(9) -0.0166(10)
C33 0.0413(12) 0.0544(18) 0.075(2) -0.0220(15) -0.0154(13) -0.0107(12)
C34 0.102(3) 0.061(2) 0.121(3) -0.024(2) -0.026(2) -0.040(2)
O3A 0.134(3) 0.076(2) 0.102(2) 0.015(2) -0.045(2) -0.017(2)
C35A 0.139(3) 0.111(3) 0.132(3) 0.020(3) -0.020(3) -0.031(3)
C36A 0.160(4) 0.139(4) 0.126(3) 0.022(3) -0.032(3) -0.022(3)
C37A 0.137(4) 0.122(4) 0.128(4) 0.025(3) -0.042(3) -0.023(3)
C38A 0.135(4) 0.085(3) 0.127(3) 0.015(3) -0.034(3) -0.022(3)
O3B 0.138(4) 0.089(3) 0.107(3) 0.009(3) -0.043(3) -0.025(3)
C35B 0.139(4) 0.109(4) 0.124(4) 0.013(3) -0.032(4) -0.035(4)
C36B 0.141(5) 0.127(4) 0.129(4) 0.020(4) -0.032(4) -0.030(4)
C37B 0.143(4) 0.109(4) 0.126(4) 0.016(3) -0.029(4) -0.038(4)
C38B 0.137(4) 0.102(3) 0.121(3) 0.014(3) -0.035(3) -0.031(3)
O4A 0.128(3) 0.179(4) 0.184(4) -0.004(3) -0.063(3) -0.052(3)
C39A 0.141(4) 0.179(5) 0.198(5) 0.000(4) -0.068(4) -0.062(4)
C40A 0.167(7) 0.214(8) 0.209(7) -0.013(7) -0.046(6) -0.081(6)
C41A 0.163(4) 0.194(4) 0.186(4) -0.006(4) -0.063(4) -0.049(4)
C42A 0.198(9) 0.203(9) 0.223(8) -0.015(7) -0.058(7) -0.057(7)
O4B 0.128(3) 0.180(4) 0.181(4) -0.004(3) -0.067(3) -0.054(3)
C39B 0.145(4) 0.194(4) 0.192(4) 0.000(4) -0.059(4) -0.065(4)
C40B 0.149(6) 0.211(8) 0.233(8) 0.025(7) -0.061(6) -0.097(6)
C41B 0.140(4) 0.186(5) 0.169(5) -0.013(4) -0.063(4) -0.046(4)
C42B 0.155(7) 0.187(8) 0.209(7) 0.004(7) -0.064(6) -0.098(6)

loop_
_atom_type_symbol
_atom_type_description
_atom_type_scat_dispersion_real
_atom_type_scat_dispersion_imag
_atom_type_scat_source
C C 0.0033 0.0016 'International Tables Vol C Tables 4.2.6.8 and 6.1.1.4'
H H 0.0000 0.0000 'International Tables Vol C Tables 4.2.6.8 and 6.1.1.4'
N N 0.0061 0.0033 'International Tables Vol C Tables 4.2.6.8 and 6.1.1.4'
O O 0.0106 0.0060 'International Tables Vol C Tables 4.2.6.8 and 6.1.1.4'
Na Na 0.0362 0.0249 'International Tables Vol C Tables 4.2.6.8 and 6.1.1.4'
P P 0.1023 0.0942 'International Tables Vol C Tables 4.2.6.8 and 6.1.1.4'
Ni Ni 0.3393 1.1124 'International Tables Vol C Tables 4.2.6.8 and 6.1.1.4'

loop_
_geom_angle_atom_site_label_1
_geom_angle_atom_site_label_2
_geom_angle_atom_site_label_3
_geom_angle
_geom_angle_site_symmetry_1
_geom_angle_site_symmetry_3
O1 Ni1 C27 87.41(9) . .
O1 Ni1 N1 95.17(8) . .
C27 Ni1 N1 175.01(9) . .
O1 Ni1 P1 171.42(7) . .
C27 Ni1 P1 92.59(7) . .
N1 Ni1 P1 85.49(6) . .
C1 P1 C12 106.83(11) . .
C1 P1 C9 106.37(12) . .
C12 P1 C9 104.36(11) . .
C1 P1 Ni1 101.54(8) . .
C12 P1 Ni1 117.17(10) . .
C9 P1 Ni1 119.47(8) . .
O1 Na1 O2 135.26(10) . 2_567
O1 Na1 O3A 109.0(2) . .
O2 Na1 O3A 110.5(2) 2_567 .
O1 Na1 O3B 105.6(4) . .
O2 Na1 O3B 113.2(5) 2_567 .
O1 Na1 O4B 106.3(4) . .
O2 Na1 O4B 94.0(3) 2_567 .
O3B Na1 O4B 92.1(9) . .
O1 Na1 O4A 104.8(4) . .
O2 Na1 O4A 92.8(3) 2_567 .
O3A Na1 O4A 93.7(6) . .
O1 Na1 C28 69.18(8) . .
O2 Na1 C28 91.03(9) 2_567 .
O3A Na1 C28 89.3(3) . .
O3B Na1 C28 86.9(7) . .
O4B Na1 C28 174.9(3) . .
O4A Na1 C28 173.9(4) . .
Ni1 O1 Na1 129.51(10) . .
Ni1 O1 H1O 101(2) . .
Na1 O1 H1O 126(2) . .
C33 O2 Na1 149.7(2) . 2_567
C2 N1 C15 120.32(19) . .
C2 N1 Ni1 118.18(14) . .
C15 N1 Ni1 120.91(15) . .
C2 C1 P1 113.87(16) . .
C2 C1 H1 123.1 . .
P1 C1 H1 123.1 . .
N1 C2 C1 120.0(2) . .
N1 C2 C3 121.63(19) . .
C1 C2 C3 118.30(19) . .
C4 C3 C8 118.9(3) . .
C4 C3 C2 121.2(2) . .
C8 C3 C2 119.8(3) . .
C5 C4 C3 120.8(4) . .
C5 C4 H4 119.6 . .
C3 C4 H4 119.6 . .
C6 C5 C4 120.8(4) . .
C6 C5 H5 119.6 . .
C4 C5 H5 119.6 . .
C5 C6 C7 119.8(4) . .
C5 C6 H6 120.1 . .
C7 C6 H6 120.1 . .
C6 C7 C8 120.0(4) . .
C6 C7 H7 120.0 . .
C8 C7 H7 120.0 . .
C7 C8 C3 119.8(4) . .
C7 C8 H8 120.1 . .
C3 C8 H8 120.1 . .
C10 C9 C11 110.6(2) . .
C10 C9 P1 108.85(17) . .
C11 C9 P1 112.93(17) . .
C10 C9 H9 108.1 . .
C11 C9 H9 108.1 . .
P1 C9 H9 108.1 . .
C9 C10 H10A 109.5 . .
C9 C10 H10B 109.5 . .
H10A C10 H10B 109.5 . .
C9 C10 H10C 109.5 . .
H10A C10 H10C 109.5 . .
H10B C10 H10C 109.5 . .
C9 C11 H11A 109.5 . .
C9 C11 H11B 109.5 . .
H11A C11 H11B 109.5 . .
C9 C11 H11C 109.5 . .
H11A C11 H11C 109.5 . .
H11B C11 H11C 109.5 . .
C13 C12 C14 111.5(3) . .
C13 C12 P1 109.05(17) . .
C14 C12 P1 114.13(17) . .
C13 C12 H12 107.3 . .
C14 C12 H12 107.3 . .
P1 C12 H12 107.3 . .
C12 C13 H13A 109.5 . .
C12 C13 H13B 109.5 . .
H13A C13 H13B 109.5 . .
C12 C13 H13C 109.5 . .
H13A C13 H13C 109.5 . .
H13B C13 H13C 109.5 . .
C12 C14 H14A 109.5 . .
C12 C14 H14B 109.5 . .
H14A C14 H14B 109.5 . .
C12 C14 H14C 109.5 . .
H14A C14 H14C 109.5 . .
H14B C14 H14C 109.5 . .
C16 C15 C20 120.30(19) . .
C16 C15 N1 120.53(19) . .
C20 C15 N1 119.00(19) . .
C17 C16 C15 118.4(2) . .
C17 C16 C21 120.2(2) . .
C15 C16 C21 121.29(19) . .
C18 C17 C16 121.7(2) . .
C18 C17 H17 119.2 . .
C16 C17 H17 119.2 . .
C19 C18 C17 119.3(2) . .
C19 C18 H18 120.3 . .
C17 C18 H18 120.3 . .
C18 C19 C20 122.0(2) . .
C18 C19 H19 119.0 . .
C20 C19 H19 119.0 . .
C19 C20 C15 118.3(2) . .
C19 C20 C24 120.8(2) . .
C15 C20 C24 121.0(2) . .
C16 C21 C23 112.7(2) . .
C16 C21 C22 110.6(2) . .
C23 C21 C22 111.1(3) . .
C16 C21 H21 107.4 . .
C23 C21 H21 107.4 . .
C22 C21 H21 107.4 . .
C21 C22 H22A 109.5 . .
C21 C22 H22B 109.5 . .
H22A C22 H22B 109.5 . .
C21 C22 H22C 109.5 . .
H22A C22 H22C 109.5 . .
H22B C22 H22C 109.5 . .
C21 C23 H23A 109.5 . .
C21 C23 H23B 109.5 . .
H23A C23 H23B 109.5 . .
C21 C23 H23C 109.5 . .
H23A C23 H23C 109.5 . .
H23B C23 H23C 109.5 . .
C20 C24 C25 112.5(3) . .
C20 C24 C26 112.4(3) . .
C25 C24 C26 109.5(3) . .
C20 C24 H24 107.4 . .
C25 C24 H24 107.4 . .
C26 C24 H24 107.4 . .
C24 C25 H25A 109.5 . .
C24 C25 H25B 109.5 . .
H25A C25 H25B 109.5 . .
C24 C25 H25C 109.5 . .
H25A C25 H25C 109.5 . .
H25B C25 H25C 109.5 . .
C24 C26 H26A 109.5 . .
C24 C26 H26B 109.5 . .
H26A C26 H26B 109.5 . .
C24 C26 H26C 109.5 . .
H26A C26 H26C 109.5 . .
H26B C26 H26C 109.5 . .
C28 C27 C32 114.6(2) . .
C28 C27 Ni1 123.21(18) . .
C32 C27 Ni1 121.93(19) . .
C29 C28 C27 123.3(2) . .
C29 C28 Na1 104.36(16) . .
C27 C28 Na1 82.34(14) . .
C29 C28 H28 118.4 . .
C27 C28 H28 118.4 . .
Na1 C28 H28 83.1 . .
C28 C29 C30 120.8(2) . .
C28 C29 H29 119.6 . .
C30 C29 H29 119.6 . .
C29 C30 C31 117.1(2) . .
C29 C30 C33 123.9(3) . .
C31 C30 C33 119.0(2) . .
C32 C31 C30 121.5(2) . .
C32 C31 H31 119.3 . .
C30 C31 H31 119.3 . .
C31 C32 C27 122.6(2) . .
C31 C32 H32 118.7 . .
C27 C32 H32 118.7 . .
O2 C33 C30 120.8(3) . .
O2 C33 C34 119.2(3) . .
C30 C33 C34 120.0(3) . .
C33 C34 H34A 109.5 . .
C33 C34 H34B 109.5 . .
H34A C34 H34B 109.5 . .
C33 C34 H34C 109.5 . .
H34A C34 H34C 109.5 . .
H34B C34 H34C 109.5 . .
C35A O3A C38A 109.3(4) . .
C35A O3A Na1 124.5(5) . .
C38A O3A Na1 116.2(5) . .
O3A C35A C36A 106.4(4) . .
O3A C35A H35A 110.5 . .
C36A C35A H35A 110.5 . .
O3A C35A H35B 110.5 . .
C36A C35A H35B 110.5 . .
H35A C35A H35B 108.6 . .
C37A C36A C35A 106.0(4) . .
C37A C36A H36A 110.5 . .
C35A C36A H36A 110.5 . .
C37A C36A H36B 110.5 . .
C35A C36A H36B 110.5 . .
H36A C36A H36B 108.7 . .
C38A C37A C36A 109.8(5) . .
C38A C37A H37A 109.7 . .
C36A C37A H37A 109.7 . .
C38A C37A H37B 109.7 . .
C36A C37A H37B 109.7 . .
H37A C37A H37B 108.2 . .
C37A C38A O3A 108.0(4) . .
C37A C38A H38A 110.1 . .
O3A C38A H38A 110.1 . .
C37A C38A H38B 110.1 . .
O3A C38A H38B 110.1 . .
H38A C38A H38B 108.4 . .
C35B O3B C38B 107.1(5) . .
C35B O3B Na1 115.3(9) . .
C38B O3B Na1 137.5(9) . .
O3B C35B C36B 107.9(4) . .
O3B C35B H35C 110.1 . .
C36B C35B H35C 110.1 . .
O3B C35B H35D 110.1 . .
C36B C35B H35D 110.1 . .
H35C C35B H35D 108.4 . .
C35B C36B C37B 105.0(8) . .
C35B C36B H36C 110.7 . .
C37B C36B H36C 110.7 . .
C35B C36B H36D 110.7 . .
C37B C36B H36D 110.7 . .
H36C C36B H36D 108.8 . .
C38B C37B C36B 109.2(10) . .
C38B C37B H37C 109.8 . .
C36B C37B H37C 109.8 . .
C38B C37B H37D 109.8 . .
C36B C37B H37D 109.8 . .
H37C C37B H37D 108.3 . .
C37B C38B O3B 109.7(6) . .
C37B C38B H38C 109.7 . .
O3B C38B H38C 109.7 . .
C37B C38B H38D 109.7 . .
O3B C38B H38D 109.7 . .
H38C C38B H38D 108.2 . .
C39A O4A C41A 85.6(8) . .
C39A O4A Na1 124.3(7) . .
C41A O4A Na1 150.0(8) . .
O4A C39A C40A 115.7(10) . .
O4A C39A C41A 47.2(4) . .
C40A C39A C41A 102.5(11) . .
O4A C39A H39A 108.4 . .
C40A C39A H39A 108.4 . .
C41A C39A H39A 70.7 . .
O4A C39A H39B 108.4 . .
C40A C39A H39B 108.4 . .
C41A C39A H39B 147.6 . .
H39A C39A H39B 107.4 . .
C39A C40A H40A 109.5 . .
C39A C40A H40B 109.5 . .
H40A C40A H40B 109.5 . .
C39A C40A H40C 109.5 . .
H40A C40A H40C 109.5 . .
H40B C40A H40C 109.5 . .
O4A C41A C42A 97.6(8) . .
O4A C41A C39A 47.2(4) . .
C42A C41A C39A 143.9(9) . .
O4A C41A H41A 112.3 . .
C42A C41A H41A 112.2 . .
C39A C41A H41A 81.5 . .
O4A C41A H41B 112.3 . .
C42A C41A H41B 112.3 . .
C39A C41A H41B 92.1 . .
H41A C41A H41B 109.8 . .
C41A C42A H42A 109.5 . .
C41A C42A H42B 109.5 . .
H42A C42A H42B 109.5 . .
C41A C42A H42C 109.5 . .
H42A C42A H42C 109.5 . .
H42B C42A H42C 109.5 . .
C41B O4B C39B 108.7(11) . .
C41B O4B Na1 118.5(10) . .
C39B O4B Na1 116.6(8) . .
O4B C39B C40B 101.1(8) . .
O4B C39B H39C 111.5 . .
C40B C39B H39C 111.5 . .
O4B C39B H39D 111.5 . .
C40B C39B H39D 111.5 . .
H39C C39B H39D 109.4 . .
C39B C40B H40D 109.5 . .
C39B C40B H40E 109.5 . .
H40D C40B H40E 109.5 . .
C39B C40B H40F 109.5 . .
H40D C40B H40F 109.5 . .
H40E C40B H40F 109.5 . .
O4B C41B C42B 105.0(10) . .
O4B C41B H41C 110.7 . .
C42B C41B H41C 110.7 . .
O4B C41B H41D 110.7 . .
C42B C41B H41D 110.7 . .
H41C C41B H41D 108.8 . .
C41B C42B H42D 109.5 . .
C41B C42B H42E 109.5 . .
H42D C42B H42E 109.5 . .
C41B C42B H42F 109.5 . .
H42D C42B H42F 109.5 . .
H42E C42B H42F 109.5 . .

loop_
_geom_bond_atom_site_label_1
_geom_bond_atom_site_label_2
_geom_bond_distance
_geom_bond_site_symmetry_2
Ni1 O1 1.8916(18) .
Ni1 C27 1.896(3) .
Ni1 N1 1.981(2) .
Ni1 P1 2.1438(12) .
P1 C1 1.765(3) .
P1 C12 1.851(3) .
P1 C9 1.857(3) .
Na1 O1 2.160(2) .
Na1 O2 2.271(3) 2_567
Na1 O3A 2.335(4) .
Na1 O3B 2.353(5) .
Na1 O4B 2.357(5) .
Na1 O4A 2.384(4) .
Na1 C28 3.080(3) .
O1 H1O 0.841(9) .
O2 C33 1.214(4) .
N1 C2 1.363(3) .
N1 C15 1.427(3) .
C1 C2 1.370(3) .
C1 H1 0.9300 .
C2 C3 1.504(3) .
C3 C4 1.385(4) .
C3 C8 1.399(4) .
C4 C5 1.373(5) .
C4 H4 0.9300 .
C5 C6 1.367(6) .
C5 H5 0.9300 .
C6 C7 1.388(6) .
C6 H6 0.9300 .
C7 C8 1.395(5) .
C7 H7 0.9300 .
C8 H8 0.9300 .
C9 C10 1.516(4) .
C9 C11 1.539(3) .
C9 H9 0.9800 .
C10 H10A 0.9600 .
C10 H10B 0.9600 .
C10 H10C 0.9600 .
C11 H11A 0.9600 .
C11 H11B 0.9600 .
C11 H11C 0.9600 .
C12 C13 1.522(4) .
C12 C14 1.530(4) .
C12 H12 0.9800 .
C13 H13A 0.9600 .
C13 H13B 0.9600 .
C13 H13C 0.9600 .
C14 H14A 0.9600 .
C14 H14B 0.9600 .
C14 H14C 0.9600 .
C15 C16 1.403(3) .
C15 C20 1.420(3) .
C16 C17 1.399(3) .
C16 C21 1.521(3) .
C17 C18 1.380(4) .
C17 H17 0.9300 .
C18 C19 1.372(4) .
C18 H18 0.9300 .
C19 C20 1.392(3) .
C19 H19 0.9300 .
C20 C24 1.511(4) .
C21 C23 1.529(4) .
C21 C22 1.532(4) .
C21 H21 0.9800 .
C22 H22A 0.9600 .
C22 H22B 0.9600 .
C22 H22C 0.9600 .
C23 H23A 0.9600 .
C23 H23B 0.9600 .
C23 H23C 0.9600 .
C24 C25 1.534(5) .
C24 C26 1.535(5) .
C24 H24 0.9800 .
C25 H25A 0.9600 .
C25 H25B 0.9600 .
C25 H25C 0.9600 .
C26 H26A 0.9600 .
C26 H26B 0.9600 .
C26 H26C 0.9600 .
C27 C28 1.402(4) .
C27 C32 1.415(3) .
C28 C29 1.389(4) .
C28 H28 0.9300 .
C29 C30 1.394(4) .
C29 H29 0.9300 .
C30 C31 1.402(4) .
C30 C33 1.483(4) .
C31 C32 1.377(3) .
C31 H31 0.9300 .
C32 H32 0.9300 .
C33 C34 1.510(5) .
C34 H34A 0.9600 .
C34 H34B 0.9600 .
C34 H34C 0.9600 .
O3A C35A 1.422(4) .
O3A C38A 1.444(5) .
C35A C36A 1.470(5) .
C35A H35A 0.9700 .
C35A H35B 0.9700 .
C36A C37A 1.465(5) .
C36A H36A 0.9700 .
C36A H36B 0.9700 .
C37A C38A 1.368(9) .
C37A H37A 0.9700 .
C37A H37B 0.9700 .
C38A H38A 0.9700 .
C38A H38B 0.9700 .
O3B C35B 1.445(5) .
O3B C38B 1.450(5) .
C35B C36B 1.482(5) .
C35B H35C 0.9700 .
C35B H35D 0.9700 .
C36B C37B 1.482(5) .
C36B H36C 0.9700 .
C36B H36D 0.9700 .
C37B C38B 1.375(17) .
C37B H37C 0.9700 .
C37B H37D 0.9700 .
C38B H38C 0.9700 .
C38B H38D 0.9700 .
O4A C39A 1.460(5) .
O4A C41A 1.460(5) .
C39A C40A 1.484(5) .
C39A C41A 1.984(15) .
C39A H39A 0.9700 .
C39A H39B 0.9700 .
C40A H40A 0.9600 .
C40A H40B 0.9600 .
C40A H40C 0.9600 .
C41A C42A 1.470(5) .
C41A H41A 0.9700 .
C41A H41B 0.9700 .
C42A H42A 0.9600 .
C42A H42B 0.9600 .
C42A H42C 0.9600 .
O4B C41B 1.441(5) .
O4B C39B 1.455(5) .
C39B C40B 1.476(5) .
C39B H39C 0.9700 .
C39B H39D 0.9700 .
C40B H40D 0.9600 .
C40B H40E 0.9600 .
C40B H40F 0.9600 .
C41B C42B 1.484(5) .
C41B H41C 0.9700 .
C41B H41D 0.9700 .
C42B H42D 0.9600 .
C42B H42E 0.9600 .
C42B H42F 0.9600 .

loop_
_geom_torsion_atom_site_label_1
_geom_torsion_atom_site_label_2
_geom_torsion_atom_site_label_3
_geom_torsion_atom_site_label_4
_geom_torsion
_geom_torsion_site_symmetry_1
C27 Ni1 O1 Na1 -11.86(15) .
N1 Ni1 O1 Na1 163.85(14) .
C12 P1 C1 C2 -131.80(19) .
C9 P1 C1 C2 117.17(19) .
Ni1 P1 C1 C2 -8.5(2) .
C15 N1 C2 C1 174.9(2) .
Ni1 N1 C2 C1 3.6(3) .
C15 N1 C2 C3 -7.4(3) .
Ni1 N1 C2 C3 -178.71(16) .
P1 C1 C2 N1 4.0(3) .
P1 C1 C2 C3 -173.72(17) .
N1 C2 C3 C4 -61.4(3) .
C1 C2 C3 C4 116.3(3) .
N1 C2 C3 C8 122.6(3) .
C1 C2 C3 C8 -59.7(3) .
C8 C3 C4 C5 0.6(5) .
C2 C3 C4 C5 -175.5(3) .
C3 C4 C5 C6 -1.2(6) .
C4 C5 C6 C7 0.7(7) .
C5 C6 C7 C8 0.5(7) .
C6 C7 C8 C3 -1.1(6) .
C4 C3 C8 C7 0.5(4) .
C2 C3 C8 C7 176.7(3) .
C1 P1 C9 C10 -63.58(19) .
C12 P1 C9 C10 -176.34(18) .
Ni1 P1 C9 C10 50.3(2) .
C1 P1 C9 C11 59.7(2) .
C12 P1 C9 C11 -53.1(2) .
Ni1 P1 C9 C11 173.61(17) .
C1 P1 C12 C13 72.0(2) .
C9 P1 C12 C13 -175.59(19) .
Ni1 P1 C12 C13 -41.0(2) .
C1 P1 C12 C14 -162.57(19) .
C9 P1 C12 C14 -50.2(2) .
Ni1 P1 C12 C14 84.5(2) .
C2 N1 C15 C16 -76.2(3) .
Ni1 N1 C15 C16 94.9(2) .
C2 N1 C15 C20 108.5(3) .
Ni1 N1 C15 C20 -80.4(3) .
C20 C15 C16 C17 -0.1(4) .
N1 C15 C16 C17 -175.3(2) .
C20 C15 C16 C21 176.3(2) .
N1 C15 C16 C21 1.1(4) .
C15 C16 C17 C18 0.3(4) .
C21 C16 C17 C18 -176.1(3) .
C16 C17 C18 C19 -0.5(5) .
C17 C18 C19 C20 0.5(5) .
C18 C19 C20 C15 -0.3(5) .
C18 C19 C20 C24 178.8(3) .
C16 C15 C20 C19 0.1(4) .
N1 C15 C20 C19 175.4(3) .
C16 C15 C20 C24 -179.1(3) .
N1 C15 C20 C24 -3.8(4) .
C17 C16 C21 C23 -45.0(4) .
C15 C16 C21 C23 138.7(3) .
C17 C16 C21 C22 80.0(3) .
C15 C16 C21 C22 -96.3(3) .
C19 C20 C24 C25 -82.7(4) .
C15 C20 C24 C25 96.4(3) .
C19 C20 C24 C26 41.6(4) .
C15 C20 C24 C26 -139.3(3) .
O1 Ni1 C27 C28 -60.7(2) .
P1 Ni1 C27 C28 110.74(18) .
O1 Ni1 C27 C32 113.65(18) .
P1 Ni1 C27 C32 -74.94(17) .
C32 C27 C28 C29 2.5(3) .
Ni1 C27 C28 C29 177.16(18) .
C32 C27 C28 Na1 -99.72(17) .
Ni1 C27 C28 Na1 74.98(15) .
C27 C28 C29 C30 -1.1(4) .
Na1 C28 C29 C30 89.1(2) .
C28 C29 C30 C31 -1.3(3) .
C28 C29 C30 C33 178.5(2) .
C29 C30 C31 C32 2.2(3) .
C33 C30 C31 C32 -177.6(2) .
C30 C31 C32 C27 -0.8(3) .
C28 C27 C32 C31 -1.5(3) .
Ni1 C27 C32 C31 -176.30(16) .
Na1 O2 C33 C30 -154.7(3) 2_567
Na1 O2 C33 C34 25.8(5) 2_567
C29 C30 C33 O2 178.5(2) .
C31 C30 C33 O2 -1.7(3) .
C29 C30 C33 C34 -2.0(4) .
C31 C30 C33 C34 177.8(2) .
C38A O3A C35A C36A 5.7(13) .
Na1 O3A C35A C36A 149.7(9) .
O3A C35A C36A C37A -1.7(13) .
C35A C36A C37A C38A -3.1(13) .
C36A C37A C38A O3A 6.6(12) .
C35A O3A C38A C37A -7.8(12) .
Na1 O3A C38A C37A -155.1(7) .
C38B O3B C35B C36B -5(3) .
Na1 O3B C35B C36B 172.2(18) .
O3B C35B C36B C37B -2(3) .
C35B C36B C37B C38B 8(3) .
C36B C37B C38B O3B -11(3) .
C35B O3B C38B C37B 10(3) .
Na1 O3B C38B C37B -166(2) .
C41A O4A C39A C40A 83.3(16) .
Na1 O4A C39A C40A -98.5(15) .
Na1 O4A C39A C41A 178.2(19) .
C39A O4A C41A C42A 171.1(14) .
Na1 O4A C41A C42A -6(3) .
Na1 O4A C41A C39A -177(3) .
C41B O4B C39B C40B -32(2) .
Na1 O4B C39B C40B -169.3(13) .
C39B O4B C41B C42B 156.2(15) .
Na1 O4B C41B C42B -67.6(17) .
